data_1528589
loop_
_publ_author_name
'Hraiech, S.'
'Chehimi-Moumen, F.'
'Goutaudier, C.'
'Trabelsi-Ayadi, M.'
'Ben Hassan-Chehimi, D.'

_publ_section_title
;
 Synthesis, crystal structure and thermal behaviour of trihydrated acid
 holmium diphosphate H Ho P2 O7 * 3 H2 O
;
_journal_name_full 'Solid State Sciences'
_journal_page_first 991
_journal_page_last 997
_journal_volume 10
_journal_year 2008
_chemical_formula_sum 'H7 Ho O10 P2'
_chemical_name_systematic 'Ho (H P2 O7) (H2 O)3'
_space_group_IT_number 2
_symmetry_space_group_name_Hall '-P 1'
_symmetry_space_group_name_H-M 'P -1'
_cell_angle_alpha 81.554
_cell_angle_beta 80.29
_cell_angle_gamma 88.485
_cell_formula_units_Z 2
_cell_length_a 6.425
_cell_length_b 6.912
_cell_length_c 9.809
_cell_volume 424.716
_citation_journal_id_ASTM SSSCFJ
_cod_data_source_file Hraiech_SSSCFJ_2008_1571.cif
_cod_data_source_block H7Ho1O10P2
_cod_original_cell_volume 424.7159
_cod_original_formula_sum 'H7 Ho1 O10 P2'
_cod_database_code 1528589

loop_
_symmetry_equiv_pos_as_xyz
x,y,z
-x,-y,-z

loop_
_atom_site_label
_atom_site_type_symbol
_atom_site_fract_x
_atom_site_fract_y
_atom_site_fract_z
_atom_site_occupancy
_atom_site_U_iso_or_equiv
P1 P+5 0.1947 0.7662 0.4375 1 0.0
O1 O-2 -0.016 0.742 0.5313 1 0.0
H5 H+1 0.7632 0.6967 0.8263 1 0.0
O7 O-2 0.151 0.82 0.282 1 0.0
O6 O-2 0.755 0.771 0.3117 1 0.0
O10 O-2 0.493 0.31 0.969 0.5 0.0
H3 H+1 0.3331 0.6249 0.5976 1 0.0
O2 O-2 0.332 0.587 0.4443 1 0.0
H1 H+1 0.8885 0.7223 0.0338 1 0.0
O5 O-2 0.99 0.738 0.086 1 0.0
P2 P+5 0.942 0.8601 0.2117 1 0.0
O3 O-2 0.33 0.923 0.468 1 0.0
H4 H+1 0.7025 0.6452 0.7406 1 0.0
O11 O-2 0.06 0.12 0.988 0.5 0.0
O4 O-2 0.933 0.073 0.164 1 0.0
O8 O-2 0.335 0.633 0.7257 1 0.0
H2 H+1 0.1991 0.6844 0.8092 1 0.0
Ho1 Ho+3 0.62696 0.7396 0.547 1 0.0
O9 O-2 0.71 0.726 0.776 1 0.0
